data_7125753
loop_
_publ_author_name
'Kureja, Kunal'
'Zinke, Julian'
'Bruhn, Clemens'
'Siemeling, Ulrich'

_publ_section_title
;
 Imidazolium-benzimidazolates as convenient sources of
 donor-functionalised normal and abnormal N-heterocyclic carbenes.
;
_journal_issue 65
_journal_name_full 'Chemical communications (Cambridge, England)'
_journal_page_first 9705
_journal_page_last 9708
_journal_paper_doi 10.1039/c9cc05283f
_journal_volume 55
_journal_year 2019
_chemical_formula_sum 'C51 H45 Cl8 N5 P2 Ru'
_chemical_formula_weight 1174.53
_space_group_crystal_system monoclinic
_space_group_IT_number 4
_space_group_name_Hall 'P 2yb'
_space_group_name_H-M_alt 'P 1 21 1'
_atom_sites_solution_hydrogens geom
_audit_creation_method SHELXL-2017/1
_audit_update_record
;
2019-07-08 deposited with the CCDC.	2019-07-19 downloaded from the CCDC.
;
_cell_angle_alpha 90
_cell_angle_beta 98.997(4)
_cell_angle_gamma 90
_cell_formula_units_Z 2
_cell_length_a 9.5141(5)
_cell_length_b 22.5212(9)
_cell_length_c 12.1912(7)
_cell_measurement_reflns_used 15958
_cell_measurement_temperature 100(2)
_cell_measurement_theta_max 26.23
_cell_measurement_theta_min 1.69
_cell_volume 2580.1(2)
_computing_structure_refinement 'SHELXL-2017/1 (Sheldrick, 2017)'
_diffrn_ambient_temperature 100(2)
_diffrn_detector 'image plate (34 cm diameter)'
_diffrn_detector_area_resol_mean 6.67
_diffrn_detector_type 'STOE Imaging Plate'
_diffrn_measured_fraction_theta_full 0.999
_diffrn_measured_fraction_theta_max 0.999
_diffrn_measurement_details ' 156 frames, detector distance = 130 mm'
_diffrn_measurement_device '2-circle diffractometer'
_diffrn_measurement_device_type 'STOE IPDS II'
_diffrn_measurement_method 'rotation method, \w scans'
_diffrn_radiation_collimation '1.2, 0.6 mm diameter, multiple pinhole'
_diffrn_radiation_monochromator 'plane graphite'
_diffrn_radiation_polarisn_norm 270
_diffrn_radiation_probe x-ray
_diffrn_radiation_type 'Mo K\a'
_diffrn_radiation_wavelength 0.71073
_diffrn_reflns_av_R_equivalents 0.0509
_diffrn_reflns_av_unetI/netI 0.0573
_diffrn_reflns_Laue_measured_fraction_full 0.999
_diffrn_reflns_Laue_measured_fraction_max 0.999
_diffrn_reflns_limit_h_max 11
_diffrn_reflns_limit_h_min -11
_diffrn_reflns_limit_k_max 27
_diffrn_reflns_limit_k_min -27
_diffrn_reflns_limit_l_max 12
_diffrn_reflns_limit_l_min -14
_diffrn_reflns_number 14862
_diffrn_reflns_point_group_measured_fraction_full 1.000
_diffrn_reflns_point_group_measured_fraction_max 1.000
_diffrn_reflns_theta_full 25.242
_diffrn_reflns_theta_max 25.499
_diffrn_reflns_theta_min 1.691
_diffrn_source 'Genix Mo HF'
_diffrn_source_current 1.000
_diffrn_source_power 0.050
_diffrn_source_voltage 50
_exptl_absorpt_coefficient_mu 0.821
_exptl_absorpt_correction_T_max 0.9826
_exptl_absorpt_correction_T_min 0.9316
_exptl_absorpt_correction_type integration
_exptl_absorpt_process_details
;
STOE X-Red32, absorption correction by Gaussian integration, analogous to
P. Coppens, "The Evaluation of Absorption and Extinction in Single-Crystal
Structure Analysis", published in
F. R. Ahmed (Editor), "Crystallographic Computing",
Munksgaard, Copenhagen (1970), 255 - 270
;
_exptl_crystal_colour colorless
_exptl_crystal_density_diffrn 1.512
_exptl_crystal_description plate
_exptl_crystal_F_000 1192
_exptl_crystal_size_max 0.123
_exptl_crystal_size_mid 0.094
_exptl_crystal_size_min 0.019
_refine_diff_density_max 0.710
_refine_diff_density_min -1.148
_refine_diff_density_rms 0.090
_refine_ls_abs_structure_details
;
 Refined as an inversion twin.
;
_refine_ls_abs_structure_Flack -0.08(5)
_refine_ls_extinction_method none
_refine_ls_goodness_of_fit_ref 1.050
_refine_ls_hydrogen_treatment constr
_refine_ls_matrix_type full
_refine_ls_number_parameters 607
_refine_ls_number_reflns 9591
_refine_ls_number_restraints 1
_refine_ls_restrained_S_all 1.050
_refine_ls_R_factor_all 0.0644
_refine_ls_R_factor_gt 0.0499
_refine_ls_shift/su_max 0.000
_refine_ls_shift/su_mean 0.000
_refine_ls_structure_factor_coef Fsqd
_refine_ls_weighting_details 'w=1/[\s^2^(Fo^2^)+(0.0592P)^2^+5.4056P] where P=(Fo^2^+2Fc^2^)/3'
_refine_ls_weighting_scheme calc
_refine_ls_wR_factor_gt 0.1162
_refine_ls_wR_factor_ref 0.1238
_reflns_Friedel_coverage 0.947
_reflns_Friedel_fraction_full 1.000
_reflns_Friedel_fraction_max 1.000
_reflns_number_gt 8099
_reflns_number_total 9591
_reflns_threshold_expression 'I > 2\s(I)'
_cod_data_source_file c9cc05283f2.cif
_cod_data_source_block i2729
_cod_original_sg_symbol_H-M 'P 21'
_cod_database_code 7125753
_shelx_shelxl_version_number 2017/1
_shelx_space_group_comment
;
The symmetry employed for this shelxl refinement is uniquely defined
by the following loop, which should always be used as a source of
symmetry information in preference to the above space-group names.
They are only intended as comments.
;
_shelx_estimated_absorpt_t_min 0.906
_shelx_estimated_absorpt_t_max 0.985

loop_
_space_group_symop_operation_xyz
'x, y, z'
'-x, y+1/2, -z'

loop_
_atom_site_label
_atom_site_type_symbol
_atom_site_fract_x
_atom_site_fract_y
_atom_site_fract_z
_atom_site_U_iso_or_equiv
_atom_site_adp_type
_atom_site_occupancy
_atom_site_site_symmetry_order
_atom_site_calc_flag
_atom_site_refinement_flags_posn
_atom_site_refinement_flags_adp
C1 C 0.1830(10) 0.4657(4) 0.4017(7) 0.0227(19) Uani 1 1 d . .
C2 C -0.0445(10) 0.4407(4) 0.4213(8) 0.027(2) Uani 1 1 d . .
H2A H -0.140214 0.445208 0.433347 0.032 Uiso 1 1 calc R U
C3 C 0.0178(9) 0.3897(4) 0.4002(8) 0.026(2) Uani 1 1 d . .
H3A H -0.023276 0.351153 0.395151 0.031 Uiso 1 1 calc R U
C4 C 0.2650(8) 0.3720(4) 0.3579(7) 0.0199(18) Uani 1 1 d . .
C5 C 0.4756(9) 0.3550(4) 0.3212(7) 0.0218(18) Uani 1 1 d . .
C6 C 0.6169(9) 0.3558(4) 0.3032(7) 0.026(2) Uani 1 1 d . .
H6A H 0.671985 0.391137 0.311382 0.031 Uiso 1 1 calc R U
C7 C 0.6726(10) 0.3032(4) 0.2731(8) 0.028(2) Uani 1 1 d . .
H7A H 0.769210 0.302589 0.261962 0.034 Uiso 1 1 calc R U
C8 C 0.5949(10) 0.2507(4) 0.2582(8) 0.030(2) Uani 1 1 d . .
H8A H 0.638332 0.215782 0.235442 0.037 Uiso 1 1 calc R U
C9 C 0.4552(10) 0.2490(4) 0.2761(8) 0.028(2) Uani 1 1 d . .
H9A H 0.400936 0.213398 0.266874 0.034 Uiso 1 1 calc R U
C10 C 0.3979(9) 0.3018(4) 0.3081(8) 0.0247(19) Uani 1 1 d . .
C11 C 0.0182(10) 0.5482(4) 0.4363(8) 0.028(2) Uani 1 1 d . .
H11C H -0.080449 0.550861 0.449890 0.033 Uiso 1 1 calc R U
H11B H 0.028172 0.570323 0.368653 0.033 Uiso 1 1 calc R U
H11A H 0.081808 0.565234 0.499432 0.033 Uiso 1 1 calc R U
C12 C 0.5488(9) 0.4140(4) 0.6308(7) 0.0233(19) Uani 1 1 d . .
C13 C 0.6490(10) 0.3925(4) 0.5689(8) 0.026(2) Uani 1 1 d . .
H13A H 0.654174 0.409000 0.497906 0.032 Uiso 1 1 calc R U
C14 C 0.7407(10) 0.3474(4) 0.6094(8) 0.027(2) Uani 1 1 d . .
H14A H 0.809283 0.333354 0.566751 0.033 Uiso 1 1 calc R U
C15 C 0.7330(10) 0.3227(4) 0.7122(8) 0.029(2) Uani 1 1 d . .
H15A H 0.796828 0.292004 0.740564 0.035 Uiso 1 1 calc R U
C16 C 0.6328(10) 0.3428(4) 0.7730(8) 0.032(2) Uani 1 1 d . .
H16A H 0.626519 0.325294 0.843008 0.038 Uiso 1 1 calc R U
C17 C 0.5402(9) 0.3886(4) 0.7329(8) 0.027(2) Uani 1 1 d . .
H17A H 0.471308 0.402357 0.775543 0.032 Uiso 1 1 calc R U
C18 C 0.5755(9) 0.5355(4) 0.6514(8) 0.026(2) Uani 1 1 d . .
C19 C 0.6424(10) 0.5775(4) 0.5944(8) 0.028(2) Uani 1 1 d . .
H19A H 0.617828 0.581001 0.516117 0.034 Uiso 1 1 calc R U
C20 C 0.7469(10) 0.6151(4) 0.6527(9) 0.033(2) Uani 1 1 d . .
H20A H 0.793552 0.643450 0.613343 0.040 Uiso 1 1 calc R U
C21 C 0.7814(10) 0.6109(4) 0.7654(8) 0.032(2) Uani 1 1 d . .
H21A H 0.852338 0.636100 0.804226 0.038 Uiso 1 1 calc R U
C22 C 0.7132(10) 0.5698(5) 0.8231(8) 0.034(2) Uani 1 1 d . .
H22A H 0.736460 0.567116 0.901631 0.041 Uiso 1 1 calc R U
C23 C 0.6111(10) 0.5329(4) 0.7663(8) 0.031(2) Uani 1 1 d . .
H23A H 0.564076 0.505106 0.806645 0.037 Uiso 1 1 calc R U
C24 C 0.3009(8) 0.4851(4) 0.6538(7) 0.0249(18) Uani 1 1 d . .
C25 C 0.2117(10) 0.4365(4) 0.6586(8) 0.031(2) Uani 1 1 d . .
H25A H 0.237590 0.398963 0.632484 0.037 Uiso 1 1 calc R U
C26 C 0.0874(10) 0.4421(5) 0.7004(8) 0.034(2) Uani 1 1 d . .
H26A H 0.027583 0.408495 0.702517 0.041 Uiso 1 1 calc R U
C27 C 0.0474(10) 0.4963(6) 0.7398(8) 0.041(2) Uani 1 1 d . .
H27A H -0.039730 0.500148 0.768007 0.049 Uiso 1 1 calc R U
C28 C 0.1367(11) 0.5449(5) 0.7374(9) 0.039(3) Uani 1 1 d . .
H28A H 0.111494 0.582092 0.765463 0.047 Uiso 1 1 calc R U
C29 C 0.2623(10) 0.5395(5) 0.6942(8) 0.029(2) Uani 1 1 d . .
H29A H 0.322395 0.573002 0.692198 0.035 Uiso 1 1 calc R U
C30 C 0.3233(9) 0.4515(4) 0.0966(7) 0.0228(19) Uani 1 1 d . .
C31 C 0.2144(10) 0.4273(4) 0.0176(8) 0.027(2) Uani 1 1 d . .
H31A H 0.121188 0.443518 0.010470 0.032 Uiso 1 1 calc R U
C32 C 0.2405(10) 0.3806(4) -0.0497(8) 0.030(2) Uani 1 1 d . .
H32A H 0.165906 0.364635 -0.102387 0.036 Uiso 1 1 calc R U
C33 C 0.3768(11) 0.3572(4) -0.0394(8) 0.031(2) Uani 1 1 d . .
H33A H 0.394508 0.324132 -0.083752 0.037 Uiso 1 1 calc R U
C34 C 0.4859(11) 0.3810(4) 0.0335(8) 0.032(2) Uani 1 1 d . .
H34A H 0.579462 0.365534 0.037739 0.038 Uiso 1 1 calc R U
C35 C 0.4594(10) 0.4279(4) 0.1015(8) 0.028(2) Uani 1 1 d . .
H35A H 0.535558 0.444143 0.152253 0.034 Uiso 1 1 calc R U
C36 C 0.1118(9) 0.5307(4) 0.1592(7) 0.0226(18) Uani 1 1 d . .
C37 C 0.0105(8) 0.4881(5) 0.1695(6) 0.0243(17) Uani 1 1 d . .
H37A H 0.039971 0.448396 0.186646 0.029 Uiso 1 1 calc R U
C38 C -0.1335(9) 0.5018(5) 0.1554(7) 0.030(2) Uani 1 1 d . .
H38A H -0.201280 0.471546 0.161757 0.036 Uiso 1 1 calc R U
C39 C -0.1785(10) 0.5594(4) 0.1323(8) 0.029(2) Uani 1 1 d . .
H39A H -0.276884 0.569011 0.123481 0.034 Uiso 1 1 calc R U
C40 C -0.0796(10) 0.6026(4) 0.1222(8) 0.031(2) Uani 1 1 d . .
H40A H -0.110173 0.642251 0.106558 0.037 Uiso 1 1 calc R U
C41 C 0.0657(9) 0.5891(4) 0.1346(7) 0.0249(19) Uani 1 1 d . .
H41A H 0.132817 0.619378 0.126392 0.030 Uiso 1 1 calc R U
C42 C 0.3842(9) 0.5731(4) 0.1247(7) 0.0227(18) Uani 1 1 d . .
C43 C 0.3771(10) 0.5735(4) 0.0079(7) 0.027(2) Uani 1 1 d . .
H43A H 0.332291 0.541706 -0.035257 0.032 Uiso 1 1 calc R U
C44 C 0.4353(11) 0.6201(4) -0.0434(9) 0.031(2) Uani 1 1 d . .
H44A H 0.429544 0.620203 -0.121890 0.037 Uiso 1 1 calc R U
C45 C 0.5016(10) 0.6666(4) 0.0180(8) 0.030(2) Uani 1 1 d . .
H45A H 0.542251 0.698412 -0.017509 0.036 Uiso 1 1 calc R U
C46 C 0.5080(9) 0.6661(4) 0.1316(8) 0.029(2) Uani 1 1 d . .
H46A H 0.552180 0.698206 0.174272 0.035 Uiso 1 1 calc R U
C47 C 0.4515(9) 0.6198(4) 0.1847(8) 0.0252(19) Uani 1 1 d . .
H47A H 0.458939 0.620066 0.263299 0.030 Uiso 1 1 calc R U
C48 C 0.3193(10) 0.6253(4) 0.4415(8) 0.027(2) Uani 1 1 d . .
C49 C 0.2886(14) 0.6860(4) 0.4701(11) 0.051(3) Uani 1 1 d . .
H49A H 0.208818 0.686339 0.512137 0.061 Uiso 1 1 calc R U
H49B H 0.263504 0.709376 0.402004 0.061 Uiso 1 1 calc R U
H49C H 0.372720 0.703389 0.515445 0.061 Uiso 1 1 calc R U
C50 C 0.1948(11) 0.2327(5) 0.6137(9) 0.038(2) Uani 1 1 d . .
H50A H 0.128908 0.237706 0.541935 0.046 Uiso 1 1 calc R U
C51 C 0.0466(11) 0.7662(4) -0.0823(9) 0.036(2) Uani 1 1 d . .
H51A H 0.046692 0.755677 -0.161997 0.043 Uiso 1 1 calc R U
Cl1 Cl 0.6219(2) 0.51033(9) 0.34797(18) 0.0232(4) Uani 1 1 d . .
Cl2 Cl 0.0043(2) 0.23277(10) 0.3571(2) 0.0293(5) Uani 1 1 d . .
Cl3 Cl 0.3513(3) 0.27227(13) 0.6067(3) 0.0575(9) Uani 1 1 d . .
Cl4 Cl 0.1113(4) 0.26083(16) 0.7223(3) 0.0702(10) Uani 1 1 d . .
Cl5 Cl 0.2319(3) 0.15721(10) 0.6348(2) 0.0379(6) Uani 1 1 d . .
Cl6 Cl 0.1827(3) 0.72663(15) -0.0009(4) 0.0721(11) Uani 1 1 d . .
Cl7 Cl -0.1216(3) 0.74891(11) -0.0481(2) 0.0426(6) Uani 1 1 d . .
Cl8 Cl 0.0828(3) 0.84235(12) -0.0654(3) 0.0493(7) Uani 1 1 d . .
N1 N 0.0553(6) 0.4862(3) 0.4226(5) 0.0206(14) Uani 1 1 d . .
N2 N 0.1559(7) 0.4051(3) 0.3871(6) 0.0224(16) Uani 1 1 d . .
N3 N 0.3881(7) 0.3998(3) 0.3538(6) 0.0201(15) Uani 1 1 d . .
N4 N 0.2625(7) 0.3146(3) 0.3320(6) 0.0237(16) Uani 1 1 d . .
H4A H 0.190522 0.289899 0.330200 0.028 Uiso 1 1 calc R U
N5 N 0.3410(8) 0.5781(3) 0.4183(7) 0.0251(16) Uani 1 1 d . .
P1 P 0.4520(2) 0.48107(9) 0.57835(18) 0.0210(5) Uani 1 1 d . .
P2 P 0.3002(2) 0.51205(10) 0.19043(18) 0.0204(5) Uani 1 1 d . .
Ru1 Ru 0.37625(6) 0.49237(3) 0.38341(5) 0.01906(16) Uani 1 1 d . .

loop_
_atom_site_aniso_label
_atom_site_aniso_U_11
_atom_site_aniso_U_22
_atom_site_aniso_U_33
_atom_site_aniso_U_23
_atom_site_aniso_U_13
_atom_site_aniso_U_12
C1 0.033(5) 0.022(4) 0.012(4) 0.004(3) -0.001(4) 0.010(4)
C2 0.020(4) 0.026(5) 0.035(5) 0.005(4) 0.004(4) 0.000(4)
C3 0.019(4) 0.025(5) 0.032(5) 0.007(4) 0.000(4) -0.008(4)
C4 0.014(4) 0.020(4) 0.025(5) 0.001(4) -0.002(3) 0.000(3)
C5 0.022(4) 0.020(4) 0.023(5) 0.000(3) 0.004(4) 0.006(3)
C6 0.023(5) 0.028(5) 0.025(5) 0.001(4) 0.003(4) 0.004(4)
C7 0.024(5) 0.027(5) 0.034(5) -0.004(4) 0.006(4) 0.002(4)
C8 0.027(5) 0.026(5) 0.038(5) -0.005(4) 0.005(4) 0.007(4)
C9 0.028(5) 0.021(5) 0.034(5) -0.005(4) 0.005(4) 0.000(4)
C10 0.023(4) 0.020(4) 0.031(5) 0.004(4) 0.005(4) 0.000(3)
C11 0.028(5) 0.023(5) 0.032(5) -0.001(4) 0.004(4) 0.000(4)
C12 0.023(5) 0.023(4) 0.026(5) 0.000(4) 0.008(4) -0.003(4)
C13 0.029(5) 0.026(5) 0.025(5) -0.002(4) 0.005(4) -0.003(4)
C14 0.024(5) 0.024(5) 0.035(6) 0.001(4) 0.006(4) 0.004(4)
C15 0.029(5) 0.022(5) 0.036(5) -0.001(4) 0.003(4) 0.005(4)
C16 0.037(5) 0.029(5) 0.029(5) 0.004(4) 0.006(4) 0.004(4)
C17 0.026(5) 0.023(5) 0.033(5) 0.004(4) 0.007(4) 0.005(4)
C18 0.024(5) 0.019(4) 0.034(5) 0.000(4) 0.005(4) 0.003(4)
C19 0.034(5) 0.022(5) 0.029(5) -0.006(4) 0.003(4) 0.002(4)
C20 0.028(5) 0.024(5) 0.047(7) -0.005(4) 0.001(5) -0.002(4)
C21 0.026(5) 0.029(5) 0.038(6) -0.014(4) -0.003(4) 0.003(4)
C22 0.033(5) 0.039(6) 0.028(5) -0.008(4) -0.001(4) 0.004(4)
C23 0.031(5) 0.031(5) 0.029(5) -0.003(4) 0.003(4) -0.004(4)
C24 0.021(4) 0.026(5) 0.027(4) -0.002(4) -0.001(3) 0.002(4)
C25 0.029(5) 0.033(5) 0.030(5) 0.008(4) 0.005(4) 0.004(4)
C26 0.027(5) 0.044(6) 0.030(5) 0.007(5) 0.001(4) -0.006(4)
C27 0.031(5) 0.059(7) 0.036(5) 0.007(6) 0.013(4) 0.009(6)
C28 0.035(6) 0.047(7) 0.035(6) -0.001(5) 0.007(5) 0.015(5)
C29 0.029(5) 0.034(5) 0.026(5) -0.007(4) 0.007(4) -0.002(4)
C30 0.020(4) 0.021(4) 0.029(5) 0.004(4) 0.009(4) 0.002(3)
C31 0.024(5) 0.030(5) 0.026(5) -0.002(4) 0.002(4) -0.002(4)
C32 0.037(5) 0.023(5) 0.030(5) -0.004(4) 0.007(4) -0.006(4)
C33 0.042(6) 0.025(5) 0.027(5) -0.001(4) 0.014(4) 0.002(4)
C34 0.036(5) 0.031(5) 0.028(5) 0.000(4) 0.006(4) 0.009(4)
C35 0.027(5) 0.028(5) 0.031(5) 0.002(4) 0.005(4) 0.003(4)
C36 0.024(4) 0.019(4) 0.025(5) -0.002(3) 0.003(4) 0.000(3)
C37 0.026(4) 0.020(4) 0.026(4) 0.001(4) 0.000(3) 0.002(4)
C38 0.021(4) 0.041(6) 0.027(4) 0.002(4) -0.001(3) 0.003(4)
C39 0.022(5) 0.038(5) 0.026(5) 0.004(4) 0.003(4) 0.012(4)
C40 0.029(5) 0.029(5) 0.034(5) 0.005(4) -0.001(4) 0.009(4)
C41 0.024(5) 0.024(5) 0.026(5) 0.006(4) 0.002(4) 0.003(4)
C42 0.019(4) 0.022(4) 0.027(5) 0.004(4) 0.004(4) 0.002(4)
C43 0.037(5) 0.018(4) 0.025(5) 0.000(4) 0.004(4) -0.003(4)
C44 0.038(6) 0.026(5) 0.031(5) 0.006(4) 0.009(4) -0.002(4)
C45 0.030(5) 0.024(5) 0.036(6) 0.006(4) 0.008(4) -0.001(4)
C46 0.024(5) 0.027(5) 0.034(5) 0.003(4) -0.001(4) -0.005(4)
C47 0.025(5) 0.025(5) 0.026(5) 0.002(4) 0.006(4) -0.002(4)
C48 0.029(5) 0.020(5) 0.033(5) -0.002(4) 0.006(4) 0.000(4)
C49 0.068(8) 0.019(5) 0.068(8) -0.010(5) 0.017(7) 0.004(5)
C50 0.038(6) 0.030(5) 0.046(6) 0.000(5) 0.003(5) -0.001(5)
C51 0.043(6) 0.026(5) 0.040(6) 0.002(4) 0.011(5) 0.001(4)
Cl1 0.0182(9) 0.0212(10) 0.0304(11) 0.0000(8) 0.0046(8) -0.0004(7)
Cl2 0.0219(11) 0.0235(11) 0.0414(13) 0.0058(9) 0.0015(10) 0.0008(9)
Cl3 0.0563(18) 0.0406(16) 0.070(2) 0.0154(14) -0.0076(16) -0.0177(13)
Cl4 0.079(2) 0.063(2) 0.071(2) -0.0189(18) 0.0203(19) 0.0205(18)
Cl5 0.0453(14) 0.0256(12) 0.0402(14) 0.0005(10) -0.0013(11) -0.0031(10)
Cl6 0.0500(18) 0.0533(19) 0.111(3) 0.040(2) 0.0054(19) 0.0167(16)
Cl7 0.0420(14) 0.0312(13) 0.0579(17) -0.0044(12) 0.0179(13) -0.0016(11)
Cl8 0.0437(15) 0.0279(13) 0.081(2) -0.0006(13) 0.0230(15) 0.0021(11)
N1 0.013(3) 0.022(4) 0.027(3) 0.002(3) 0.003(2) 0.005(3)
N2 0.017(4) 0.019(4) 0.032(4) 0.000(3) 0.006(3) 0.001(3)
N3 0.019(4) 0.017(3) 0.024(4) 0.001(3) 0.002(3) 0.004(3)
N4 0.018(4) 0.019(4) 0.034(4) -0.002(3) 0.007(3) -0.003(3)
N5 0.018(4) 0.024(4) 0.034(4) 0.002(3) 0.009(3) 0.001(3)
P1 0.0223(10) 0.0189(13) 0.0217(11) -0.0009(9) 0.0032(8) 0.0003(8)
P2 0.0208(10) 0.0184(10) 0.0220(11) 0.0012(8) 0.0030(9) 0.0007(8)
Ru1 0.0177(3) 0.0157(3) 0.0238(3) 0.0002(3) 0.0032(2) 0.0012(3)

loop_
_atom_type_symbol
_atom_type_description
_atom_type_scat_dispersion_real
_atom_type_scat_dispersion_imag
_atom_type_scat_source
C C 0.0033 0.0016 'International Tables Vol C Tables 4.2.6.8 and 6.1.1.4'
H H 0.0000 0.0000 'International Tables Vol C Tables 4.2.6.8 and 6.1.1.4'
Cl Cl 0.1484 0.1585 'International Tables Vol C Tables 4.2.6.8 and 6.1.1.4'
N N 0.0061 0.0033 'International Tables Vol C Tables 4.2.6.8 and 6.1.1.4'
P P 0.1023 0.0942 'International Tables Vol C Tables 4.2.6.8 and 6.1.1.4'
Ru Ru -1.2594 0.8363 'International Tables Vol C Tables 4.2.6.8 and 6.1.1.4'

loop_
_geom_angle_atom_site_label_1
_geom_angle_atom_site_label_2
_geom_angle_atom_site_label_3
_geom_angle
N1 C1 N2 101.7(7)
N1 C1 Ru1 142.2(7)
N2 C1 Ru1 116.0(6)
C3 C2 N1 108.2(8)
C3 C2 H2A 125.9
N1 C2 H2A 125.9
C2 C3 N2 105.2(8)
C2 C3 H3A 127.4
N2 C3 H3A 127.4
N4 C4 N3 115.4(7)
N4 C4 N2 127.3(7)
N3 C4 N2 117.3(7)
C6 C5 C10 119.8(8)
C6 C5 N3 131.6(8)
C10 C5 N3 108.6(8)
C7 C6 C5 116.9(9)
C7 C6 H6A 121.5
C5 C6 H6A 121.5
C6 C7 C8 123.3(9)
C6 C7 H7A 118.3
C8 C7 H7A 118.3
C9 C8 C7 120.6(9)
C9 C8 H8A 119.7
C7 C8 H8A 119.7
C8 C9 C10 116.7(8)
C8 C9 H9A 121.6
C10 C9 H9A 121.6
C9 C10 N4 130.7(8)
C9 C10 C5 122.6(8)
N4 C10 C5 106.7(7)
N1 C11 H11C 109.5
N1 C11 H11B 109.5
H11C C11 H11B 109.5
N1 C11 H11A 109.5
H11C C11 H11A 109.5
H11B C11 H11A 109.5
C17 C12 C13 119.1(8)
C17 C12 P1 123.9(7)
C13 C12 P1 116.6(7)
C14 C13 C12 120.7(9)
C14 C13 H13A 119.7
C12 C13 H13A 119.7
C13 C14 C15 120.0(9)
C13 C14 H14A 120.0
C15 C14 H14A 120.0
C16 C15 C14 119.8(9)
C16 C15 H15A 120.1
C14 C15 H15A 120.1
C15 C16 C17 120.5(9)
C15 C16 H16A 119.8
C17 C16 H16A 119.8
C12 C17 C16 119.9(9)
C12 C17 H17A 120.1
C16 C17 H17A 120.1
C19 C18 C23 118.4(9)
C19 C18 P1 121.6(7)
C23 C18 P1 119.9(7)
C18 C19 C20 120.0(9)
C18 C19 H19A 120.0
C20 C19 H19A 120.0
C21 C20 C19 120.3(10)
C21 C20 H20A 119.8
C19 C20 H20A 119.8
C20 C21 C22 120.0(9)
C20 C21 H21A 120.0
C22 C21 H21A 120.0
C23 C22 C21 119.8(9)
C23 C22 H22A 120.1
C21 C22 H22A 120.1
C22 C23 C18 121.5(10)
C22 C23 H23A 119.3
C18 C23 H23A 119.3
C29 C24 C25 118.7(8)
C29 C24 P1 119.6(7)
C25 C24 P1 121.1(7)
C26 C25 C24 120.9(10)
C26 C25 H25A 119.6
C24 C25 H25A 119.6
C25 C26 C27 120.8(10)
C25 C26 H26A 119.6
C27 C26 H26A 119.6
C26 C27 C28 119.0(9)
C26 C27 H27A 120.5
C28 C27 H27A 120.5
C29 C28 C27 120.4(10)
C29 C28 H28A 119.8
C27 C28 H28A 119.8
C28 C29 C24 120.2(10)
C28 C29 H29A 119.9
C24 C29 H29A 119.9
C35 C30 C31 117.5(8)
C35 C30 P2 117.6(7)
C31 C30 P2 124.9(7)
C32 C31 C30 121.3(9)
C32 C31 H31A 119.4
C30 C31 H31A 119.4
C31 C32 C33 119.3(9)
C31 C32 H32A 120.4
C33 C32 H32A 120.4
C34 C33 C32 120.9(9)
C34 C33 H33A 119.5
C32 C33 H33A 119.5
C33 C34 C35 119.8(9)
C33 C34 H34A 120.1
C35 C34 H34A 120.1
C34 C35 C30 121.3(9)
C34 C35 H35A 119.4
C30 C35 H35A 119.4
C37 C36 C41 118.2(8)
C37 C36 P2 119.9(6)
C41 C36 P2 121.7(7)
C36 C37 C38 121.5(9)
C36 C37 H37A 119.2
C38 C37 H37A 119.2
C39 C38 C37 120.2(9)
C39 C38 H38A 119.9
C37 C38 H38A 119.9
C40 C39 C38 119.2(8)
C40 C39 H39A 120.4
C38 C39 H39A 120.4
C39 C40 C41 121.1(9)
C39 C40 H40A 119.4
C41 C40 H40A 119.4
C40 C41 C36 119.7(9)
C40 C41 H41A 120.1
C36 C41 H41A 120.1
C47 C42 C43 118.3(8)
C47 C42 P2 122.5(7)
C43 C42 P2 119.2(7)
C44 C43 C42 120.1(9)
C44 C43 H43A 120.0
C42 C43 H43A 120.0
C43 C44 C45 120.8(9)
C43 C44 H44A 119.6
C45 C44 H44A 119.6
C46 C45 C44 118.9(9)
C46 C45 H45A 120.6
C44 C45 H45A 120.6
C45 C46 C47 121.3(9)
C45 C46 H46A 119.4
C47 C46 H46A 119.4
C42 C47 C46 120.7(9)
C42 C47 H47A 119.7
C46 C47 H47A 119.7
N5 C48 C49 178.8(11)
C48 C49 H49A 109.5
C48 C49 H49B 109.5
H49A C49 H49B 109.5
C48 C49 H49C 109.5
H49A C49 H49C 109.5
H49B C49 H49C 109.5
Cl5 C50 Cl3 110.4(6)
Cl5 C50 Cl4 110.1(6)
Cl3 C50 Cl4 109.9(6)
Cl5 C50 H50A 108.8
Cl3 C50 H50A 108.8
Cl4 C50 H50A 108.8
Cl6 C51 Cl8 108.5(6)
Cl6 C51 Cl7 111.8(6)
Cl8 C51 Cl7 111.0(6)
Cl6 C51 H51A 108.5
Cl8 C51 H51A 108.5
Cl7 C51 H51A 108.5
C1 N1 C2 112.0(8)
C1 N1 C11 125.9(7)
C2 N1 C11 121.9(7)
C4 N2 C3 131.3(7)
C4 N2 C1 115.7(7)
C3 N2 C1 112.9(7)
C4 N3 C5 103.7(7)
C4 N3 Ru1 112.6(5)
C5 N3 Ru1 143.4(6)
C4 N4 C10 105.6(7)
C4 N4 H4A 127.2
C10 N4 H4A 127.2
C48 N5 Ru1 177.2(8)
C24 P1 C18 102.6(4)
C24 P1 C12 104.9(4)
C18 P1 C12 97.6(4)
C24 P1 Ru1 111.0(3)
C18 P1 Ru1 119.0(3)
C12 P1 Ru1 119.5(3)
C30 P2 C36 104.7(4)
C30 P2 C42 100.6(4)
C36 P2 C42 102.5(4)
C30 P2 Ru1 115.6(3)
C36 P2 Ru1 112.6(3)
C42 P2 Ru1 118.8(3)
C1 Ru1 N5 94.5(3)
C1 Ru1 N3 78.2(3)
N5 Ru1 N3 172.6(3)
C1 Ru1 P1 89.8(2)
N5 Ru1 P1 85.8(2)
N3 Ru1 P1 92.8(2)
C1 Ru1 P2 91.3(2)
N5 Ru1 P2 89.7(2)
N3 Ru1 P2 91.8(2)
P1 Ru1 P2 175.43(8)
C1 Ru1 Cl1 171.1(3)
N5 Ru1 Cl1 94.2(2)
N3 Ru1 Cl1 93.1(2)
P1 Ru1 Cl1 92.58(7)
P2 Ru1 Cl1 86.95(8)

loop_
_geom_bond_atom_site_label_1
_geom_bond_atom_site_label_2
_geom_bond_distance
C1 N1 1.360(11)
C1 N2 1.396(11)
C1 Ru1 1.979(9)
C2 C3 1.336(13)
C2 N1 1.396(11)
C2 H2A 0.9500
C3 N2 1.392(11)
C3 H3A 0.9500
C4 N4 1.329(11)
C4 N3 1.336(11)
C4 N2 1.370(11)
C5 C6 1.396(13)
C5 C10 1.403(12)
C5 N3 1.405(11)
C6 C7 1.369(13)
C6 H6A 0.9500
C7 C8 1.391(13)
C7 H7A 0.9500
C8 C9 1.380(13)
C8 H8A 0.9500
C9 C10 1.390(12)
C9 H9A 0.9500
C10 N4 1.394(11)
C11 N1 1.456(11)
C11 H11C 0.9800
C11 H11B 0.9800
C11 H11A 0.9800
C12 C17 1.383(13)
C12 C13 1.393(13)
C12 P1 1.832(9)
C13 C14 1.378(13)
C13 H13A 0.9500
C14 C15 1.383(14)
C14 H14A 0.9500
C15 C16 1.372(13)
C15 H15A 0.9500
C16 C17 1.396(13)
C16 H16A 0.9500
C17 H17A 0.9500
C18 C19 1.386(14)
C18 C23 1.390(14)
C18 P1 1.830(9)
C19 C20 1.410(13)
C19 H19A 0.9500
C20 C21 1.365(15)
C20 H20A 0.9500
C21 C22 1.383(15)
C21 H21A 0.9500
C22 C23 1.380(13)
C22 H22A 0.9500
C23 H23A 0.9500
C24 C29 1.391(13)
C24 C25 1.391(13)
C24 P1 1.826(9)
C25 C26 1.364(14)
C25 H25A 0.9500
C26 C27 1.386(16)
C26 H26A 0.9500
C27 C28 1.389(16)
C27 H27A 0.9500
C28 C29 1.384(14)
C28 H28A 0.9500
C29 H29A 0.9500
C30 C35 1.392(12)
C30 C31 1.409(13)
C30 P2 1.815(9)
C31 C32 1.381(13)
C31 H31A 0.9500
C32 C33 1.387(14)
C32 H32A 0.9500
C33 C34 1.366(14)
C33 H33A 0.9500
C34 C35 1.390(13)
C34 H34A 0.9500
C35 H35A 0.9500
C36 C37 1.380(12)
C36 C41 1.403(12)
C36 P2 1.822(9)
C37 C38 1.389(11)
C37 H37A 0.9500
C38 C39 1.380(14)
C38 H38A 0.9500
C39 C40 1.372(14)
C39 H39A 0.9500
C40 C41 1.400(13)
C40 H40A 0.9500
C41 H41A 0.9500
C42 C47 1.379(12)
C42 C43 1.415(13)
C42 P2 1.837(9)
C43 C44 1.381(13)
C43 H43A 0.9500
C44 C45 1.381(13)
C44 H44A 0.9500
C45 C46 1.376(14)
C45 H45A 0.9500
C46 C47 1.380(13)
C46 H46A 0.9500
C47 H47A 0.9500
C48 N5 1.129(12)
C48 C49 1.452(13)
C49 H49A 0.9800
C49 H49B 0.9800
C49 H49C 0.9800
C50 Cl5 1.748(10)
C50 Cl3 1.749(11)
C50 Cl4 1.764(11)
C50 H50A 1.0000
C51 Cl6 1.749(10)
C51 Cl8 1.754(10)
C51 Cl7 1.760(11)
C51 H51A 1.0000
Cl1 Ru1 2.475(2)
N3 Ru1 2.123(7)
N4 H4A 0.8800
N5 Ru1 2.015(8)
P1 Ru1 2.387(2)
P2 Ru1 2.392(2)
